data_1568619
loop_
_publ_author_name
'Manzano, Richard A.'
'Hill, Anthony F.'

_publ_section_title
;
 Fluorocarbyne complexes <i>via</i> electrophilic fluorination of carbido
 ligands.
;
_journal_issue 14
_journal_name_full 'Chemical science'
_journal_page_first 3776
_journal_page_last 3781
_journal_paper_doi 10.1039/d3sc00261f
_journal_volume 14
_journal_year 2023
_chemical_formula_moiety 'C18 H22 B F Mo N6 O2'
_chemical_formula_sum 'C18 H22 B F Mo N6 O2'
_chemical_formula_weight 480.16
_space_group_crystal_system monoclinic
_space_group_IT_number 14
_space_group_name_Hall '-P 2ybc'
_space_group_name_H-M_alt 'P 1 21/c 1'
_atom_sites_solution_hydrogens geom
_audit_creation_date 2022-12-05
_audit_creation_method
;
Olex2 1.2
(compiled May 18 2018 14:05:52 for OlexSys, GUI svn.r5506)
;
_audit_update_record
;
2022-12-15 deposited with the CCDC.	2023-03-07 downloaded from the CCDC.
;
_cell_angle_alpha 90
_cell_angle_beta 96.493(4)
_cell_angle_gamma 90
_cell_formula_units_Z 4
_cell_length_a 7.9256(3)
_cell_length_b 13.8329(7)
_cell_length_c 19.1940(9)
_cell_measurement_reflns_used 9328
_cell_measurement_temperature 150.01(10)
_cell_measurement_theta_max 29.5430
_cell_measurement_theta_min 3.5370
_cell_volume 2090.82(17)
_computing_cell_refinement 'CrysAlisPro 1.171.41.93a (Rigaku OD, 2020)'
_computing_data_collection 'CrysAlisPro 1.171.41.93a (Rigaku OD, 2020)'
_computing_data_reduction 'CrysAlisPro 1.171.41.93a (Rigaku OD, 2020)'
_computing_molecular_graphics 'Olex2 (Dolomanov et al., 2009)'
_computing_publication_material 'Olex2 (Dolomanov et al., 2009)'
_computing_structure_refinement 'ShelXL (Sheldrick, 2015)'
_computing_structure_solution 'SHELXT  (Sheldrick, 2015)'
_diffrn_ambient_environment N~2~
_diffrn_ambient_temperature 150.01(10)
_diffrn_detector 'CCD plate'
_diffrn_detector_area_resol_mean 5.1872
_diffrn_detector_type Atlas
_diffrn_measured_fraction_theta_full 0.997
_diffrn_measured_fraction_theta_max 0.997
_diffrn_measurement_details
;
List of Runs (angles in degrees, time in seconds):

  # Type    Start    End  Width  t~exp~   \w     \q     \k     \f   Frames
#--------------------------------------------------------------------------
  1  \w    -19.00   7.00   1.00   42.80    --  -11.30 -77.00  60.00   26
  2  \w    -14.00  13.00   1.00   42.80    --  -11.30 -99.00   0.00   27
  3  \w     40.00  89.00   1.00   42.80    --   11.61 178.00 -30.00   49
  4  \w    -13.00  81.00   1.00   42.80    --   11.61  37.00  30.00   94
  5  \w    -20.00  34.00   1.00   42.80    --   11.61  77.00-150.00   54
  6  \w    -11.00  86.00   1.00   42.80    --   11.61  37.00 120.00   97
;
_diffrn_measurement_device 'four-circle diffractometer'
_diffrn_measurement_device_type 'New Xcalibur, Atlas'
_diffrn_measurement_method '\w scans'
_diffrn_orient_matrix_type 'CrysAlisPro convention (1999,Acta A55,543-557)'
_diffrn_orient_matrix_UB_11 0.0199339000
_diffrn_orient_matrix_UB_12 0.0050270000
_diffrn_orient_matrix_UB_13 0.0367866000
_diffrn_orient_matrix_UB_21 0.0067153000
_diffrn_orient_matrix_UB_22 0.0507825000
_diffrn_orient_matrix_UB_23 -0.0040192000
_diffrn_orient_matrix_UB_31 -0.0875777000
_diffrn_orient_matrix_UB_32 0.0050384000
_diffrn_orient_matrix_UB_33 0.0037541000
_diffrn_radiation_monochromator graphite
_diffrn_radiation_probe x-ray
_diffrn_radiation_type MoK\a
_diffrn_radiation_wavelength 0.71073
_diffrn_reflns_av_unetI/netI 0.0439
_diffrn_reflns_Laue_measured_fraction_full 0.997
_diffrn_reflns_Laue_measured_fraction_max 0.997
_diffrn_reflns_limit_h_max 9
_diffrn_reflns_limit_h_min -9
_diffrn_reflns_limit_k_max 17
_diffrn_reflns_limit_k_min -17
_diffrn_reflns_limit_l_max 23
_diffrn_reflns_limit_l_min -23
_diffrn_reflns_number 4958
_diffrn_reflns_point_group_measured_fraction_full 0.997
_diffrn_reflns_point_group_measured_fraction_max 0.997
_diffrn_reflns_theta_full 25.242
_diffrn_reflns_theta_max 26.371
_diffrn_reflns_theta_min 3.260
_diffrn_source 'fine-focus sealed X-ray tube'
_diffrn_source_type 'Enhance (Mo) X-ray Source'
_exptl_absorpt_coefficient_mu 0.662
_exptl_absorpt_correction_T_max 0.994
_exptl_absorpt_correction_T_min 0.951
_exptl_absorpt_correction_type analytical
_exptl_absorpt_process_details
;
CrysAlisPro 1.171.41.93a (Rigaku Oxford Diffraction, 2020)
Analytical numeric absorption correction using a multifaceted crystal
model based on expressions derived by R.C. Clark & J.S. Reid.
(Clark, R. C. & Reid, J. S. (1995). Acta Cryst. A51, 887-897)
Empirical absorption correction using spherical harmonics,
implemented in SCALE3 ABSPACK scaling algorithm.
;
_exptl_crystal_colour yellow
_exptl_crystal_colour_primary yellow
_exptl_crystal_density_diffrn 1.525
_exptl_crystal_description plate
_exptl_crystal_F_000 976
_exptl_crystal_recrystallization_method
'Grown from the evaporation of a acetonitrole, benzene, chloroform, dichloromethane, ethanol, tetrahydrofuran solvent mixture.'
_exptl_crystal_size_max 0.43
_exptl_crystal_size_mid 0.29
_exptl_crystal_size_min 0.04
_refine_diff_density_max 1.671
_refine_diff_density_min -0.996
_refine_diff_density_rms 0.125
_refine_ls_extinction_method none
_refine_ls_goodness_of_fit_ref 1.190
_refine_ls_hydrogen_treatment constr
_refine_ls_matrix_type full
_refine_ls_number_parameters 263
_refine_ls_number_reflns 4958
_refine_ls_number_restraints 1
_refine_ls_restrained_S_all 1.198
_refine_ls_R_factor_all 0.0715
_refine_ls_R_factor_gt 0.0632
_refine_ls_shift/su_max 0.001
_refine_ls_shift/su_mean 0.000
_refine_ls_structure_factor_coef Fsqd
_refine_ls_weighting_details 'w=1/[\s^2^(Fo^2^)+(0.0492P)^2^+10.5732P] where P=(Fo^2^+2Fc^2^)/3'
_refine_ls_weighting_scheme calc
_refine_ls_wR_factor_gt 0.1457
_refine_ls_wR_factor_ref 0.1489
_reflns_Friedel_coverage 0.000
_reflns_number_gt 4423
_reflns_number_total 4958
_reflns_threshold_expression 'I > 2\s(I)'
_cod_data_source_file d3sc00261f3.cif
_cod_data_source_block rm-075-2022red_twin1
_cod_depositor_comments 'Adding full bibliography for 1568618--1568619.cif.'
_cod_database_code 1568619
_shelx_shelxl_version_number 2018/3
_chemical_oxdiff_formula 'C18 H22 B F N6 O2 Mo'
_chemical_oxdiff_usercomment 'Evap of many solvents'
_shelx_space_group_comment
;
The symmetry employed for this shelxl refinement is uniquely defined
by the following loop, which should always be used as a source of
symmetry information in preference to the above space-group names.
They are only intended as comments.
;
_shelx_estimated_absorpt_t_max 0.974
_shelx_estimated_absorpt_t_min 0.764
_reflns_odcompleteness_completeness 89.38
_reflns_odcompleteness_iscentric 1
_reflns_odcompleteness_theta 26.32
_olex2_refinement_description
;
1. Twinned data refinement
 Scales: 0.8528(11)
 0.1472(11)
2. Fixed Uiso
 At 1.2 times of:
  All B(H) groups, All C(H) groups
 At 1.5 times of:
  All C(H,H,H) groups
3. Restrained distances
 C17-C14
 1.5 with sigma of 0.01
4. Uiso/Uaniso restraints and constraints
Uanis(C17) = Uanis(C12)
5.a Ternary CH refined with riding coordinates:
 B1(H1)
5.b Aromatic/amide H refined with riding coordinates:
 C5(H5), C10(H10), C15(H15)
5.c Idealised Me refined as rotating group:
 C7(H7A,H7B,H7C), C8(H8A,H8B,H8C), C12(H12A,H12B,H12C), C13(H13A,H13B,H13C),
 C17(H17A,H17B,H17C), C18(H18A,H18B,H18C)
;
_ins_header
;
TITL rm-075-2022red_twin1 in P2(1)/c 
REM P2(1)/c (#14 in standard setting)
CELL 0.71073   7.925640  13.832919  19.194048  90.0000  96.4930  90.0000
ZERR    4.00   0.000332   0.000714   0.000871   0.0000   0.0040   0.0000
LATT  1
SYMM -x, y+1/2,-z+1/2 
SFAC C H B N O F Mo
UNIT 72.00 88.00 4.00 24.00 8.00 4.00 4.00
REM  CrysAlisPro recorded range (K): Min=150.0; max=150.0; aver:150.0
TEMP -123
SIZE 0.04 0.29 0.43
TREF
HKLF 4
END
;
_olex2_submission_original_sample_id '[Mo(CF)(CO)2(Tp*)]'
_olex2_submission_special_instructions 'No special instructions were received'
_oxdiff_exptl_absorpt_empirical_details
;
Empirical correction (ABSPACK) includes:
- Absorption correction using spherical harmonics
- Frame scaling
;
_oxdiff_exptl_absorpt_empirical_full_max 1.132
_oxdiff_exptl_absorpt_empirical_full_min 0.872

loop_
_space_group_symop_operation_xyz
'x, y, z'
'-x, y+1/2, -z+1/2'
'-x, -y, -z'
'x, -y-1/2, z-1/2'

loop_
_atom_site_label
_atom_site_type_symbol
_atom_site_fract_x
_atom_site_fract_y
_atom_site_fract_z
_atom_site_U_iso_or_equiv
_atom_site_adp_type
_atom_site_occupancy
_atom_site_site_symmetry_order
_atom_site_calc_flag
_atom_site_refinement_flags_posn
_atom_site_refinement_flags_adp
_atom_site_refinement_flags_occupancy
_atom_site_disorder_assembly
_atom_site_disorder_group
Mo1 Mo 0.54320(7) 0.72639(4) 0.63018(3) 0.02126(17) Uani 1 1 d . . . . .
F1 F 0.3855(10) 0.5778(4) 0.7237(4) 0.095(3) Uani 1 1 d . . . . .
O1 O 0.8318(8) 0.6902(4) 0.7504(3) 0.0488(16) Uani 1 1 d . . . . .
O2 O 0.3892(7) 0.8712(4) 0.7317(3) 0.0369(13) Uani 1 1 d . . . . .
N1 N 0.6721(6) 0.8443(4) 0.5754(3) 0.0176(11) Uani 1 1 d . . . . .
N2 N 0.6457(7) 0.8496(4) 0.5041(3) 0.0195(11) Uani 1 1 d . . . . .
N3 N 0.6448(7) 0.6357(4) 0.5490(3) 0.0192(11) Uani 1 1 d . . . . .
N4 N 0.6418(7) 0.6704(4) 0.4815(3) 0.0196(11) Uani 1 1 d . . . . .
N5 N 0.3351(6) 0.7475(3) 0.5447(3) 0.0188(12) Uani 1 1 d . . . . .
N6 N 0.3696(6) 0.7618(4) 0.4764(3) 0.0195(11) Uani 1 1 d . . . . .
C1 C 0.4393(9) 0.6307(5) 0.6808(4) 0.0316(17) Uani 1 1 d . . . . .
C2 C 0.7309(9) 0.7056(5) 0.7025(4) 0.0285(16) Uani 1 1 d . . . . .
C3 C 0.4492(8) 0.8181(5) 0.6933(3) 0.0219(14) Uani 1 1 d . . . . .
C4 C 0.7640(8) 0.9212(4) 0.5973(4) 0.0235(15) Uani 1 1 d . . . . .
C5 C 0.7949(9) 0.9768(5) 0.5405(4) 0.0292(16) Uani 1 1 d . . . . .
H5 H 0.856058 1.035955 0.541814 0.035 Uiso 1 1 calc R . . . .
C6 C 0.7209(9) 0.9307(5) 0.4819(4) 0.0274(16) Uani 1 1 d . . . . .
C7 C 0.8198(10) 0.9387(5) 0.6736(4) 0.0323(18) Uani 1 1 d . . . . .
H7A H 0.720838 0.955041 0.697582 0.048 Uiso 1 1 calc GR . . . .
H7B H 0.901110 0.992288 0.678414 0.048 Uiso 1 1 calc GR . . . .
H7C H 0.873787 0.880202 0.694481 0.048 Uiso 1 1 calc GR . . . .
C8 C 0.7111(11) 0.9602(6) 0.4077(4) 0.040(2) Uani 1 1 d . . . . .
H8A H 0.773386 0.913627 0.381811 0.060 Uiso 1 1 calc GR . . . .
H8B H 0.761415 1.024507 0.404531 0.060 Uiso 1 1 calc GR . . . .
H8C H 0.591950 0.961942 0.387417 0.060 Uiso 1 1 calc GR . . . .
C9 C 0.7197(8) 0.5501(5) 0.5499(3) 0.0230(14) Uani 1 1 d . . . . .
C10 C 0.7652(8) 0.5284(5) 0.4843(4) 0.0263(16) Uani 1 1 d . . . . .
H10 H 0.819481 0.471130 0.471002 0.032 Uiso 1 1 calc R . . . .
C11 C 0.7167(8) 0.6054(5) 0.4426(3) 0.0204(14) Uani 1 1 d . . . . .
C12 C 0.7516(9) 0.4895(5) 0.6147(4) 0.0310(12) Uani 1 1 d . . . . .
H12A H 0.810448 0.528295 0.652739 0.046 Uiso 1 1 calc GR . . . .
H12B H 0.822103 0.433853 0.605364 0.046 Uiso 1 1 calc GR . . . .
H12C H 0.643063 0.466758 0.628526 0.046 Uiso 1 1 calc GR . . . .
C13 C 0.7354(10) 0.6213(6) 0.3660(4) 0.0345(17) Uani 1 1 d . . . . .
H13A H 0.623367 0.618523 0.338672 0.052 Uiso 1 1 calc GR . . . .
H13B H 0.808407 0.570810 0.349748 0.052 Uiso 1 1 calc GR . . . .
H13C H 0.786598 0.684766 0.359992 0.052 Uiso 1 1 calc GR . . . .
C14 C 0.1639(8) 0.7449(4) 0.5432(3) 0.0240(15) Uani 1 1 d D . . . .
C15 C 0.0930(8) 0.7583(4) 0.4743(4) 0.0269(16) Uani 1 1 d . . . . .
H15 H -0.024881 0.759894 0.458275 0.032 Uiso 1 1 calc R . . . .
C16 C 0.2236(8) 0.7687(5) 0.4333(4) 0.0238(14) Uani 1 1 d . . . . .
C17 C 0.0710(8) 0.7298(5) 0.6110(3) 0.0310(12) Uani 1 1 d D . . . .
H17A H 0.097878 0.665450 0.630535 0.046 Uiso 1 1 calc GR . . . .
H17B H -0.051996 0.735575 0.598704 0.046 Uiso 1 1 calc GR . . . .
H17C H 0.109530 0.779091 0.645952 0.046 Uiso 1 1 calc GR . . . .
C18 C 0.2197(9) 0.7845(6) 0.3561(4) 0.0347(17) Uani 1 1 d . . . . .
H18A H 0.271990 0.846966 0.347580 0.052 Uiso 1 1 calc GR . . . .
H18B H 0.101650 0.784291 0.334387 0.052 Uiso 1 1 calc GR . . . .
H18C H 0.282735 0.732707 0.335772 0.052 Uiso 1 1 calc GR . . . .
B1 B 0.5542(9) 0.7678(6) 0.4601(4) 0.0228(16) Uani 1 1 d . . . . .
H1 H 0.558191 0.780213 0.409026 0.027 Uiso 1 1 calc R . . . .

loop_
_atom_site_aniso_label
_atom_site_aniso_U_11
_atom_site_aniso_U_22
_atom_site_aniso_U_33
_atom_site_aniso_U_23
_atom_site_aniso_U_13
_atom_site_aniso_U_12
Mo1 0.0199(3) 0.0256(3) 0.0192(3) -0.0002(3) 0.0061(2) -0.0001(3)
F1 0.139(6) 0.045(4) 0.119(6) 0.010(3) 0.086(5) -0.027(4)
O1 0.053(4) 0.048(4) 0.039(3) 0.001(3) -0.023(3) 0.010(3)
O2 0.044(3) 0.037(3) 0.031(3) -0.009(2) 0.011(2) 0.009(3)
N1 0.016(2) 0.016(3) 0.022(3) -0.004(2) 0.005(2) 0.002(2)
N2 0.020(3) 0.016(3) 0.024(3) 0.006(2) 0.004(2) 0.001(2)
N3 0.018(3) 0.015(3) 0.024(3) 0.002(2) 0.003(2) 0.002(2)
N4 0.018(3) 0.019(3) 0.022(3) 0.000(2) 0.003(2) -0.001(2)
N5 0.016(2) 0.011(3) 0.030(3) -0.0018(19) 0.004(2) 0.0003(19)
N6 0.018(3) 0.017(3) 0.023(3) 0.001(2) -0.001(2) 0.003(2)
C1 0.038(4) 0.021(4) 0.039(4) 0.005(3) 0.019(4) -0.001(3)
C2 0.038(4) 0.025(4) 0.024(4) -0.001(3) 0.011(3) -0.002(3)
C3 0.023(3) 0.027(4) 0.016(3) 0.005(3) 0.004(3) 0.002(3)
C4 0.024(3) 0.011(3) 0.037(4) -0.005(3) 0.009(3) 0.002(3)
C5 0.027(4) 0.014(3) 0.048(5) -0.007(3) 0.014(3) -0.002(3)
C6 0.026(4) 0.019(4) 0.038(4) 0.008(3) 0.005(3) 0.002(3)
C7 0.041(4) 0.023(4) 0.034(4) -0.017(3) 0.010(3) -0.012(3)
C8 0.047(5) 0.032(4) 0.041(5) 0.022(4) 0.009(4) -0.009(4)
C9 0.025(3) 0.019(3) 0.026(4) 0.001(3) 0.003(3) 0.001(3)
C10 0.024(3) 0.024(4) 0.032(4) -0.009(3) 0.004(3) 0.005(3)
C11 0.019(3) 0.018(3) 0.025(4) -0.010(3) 0.004(3) 0.000(3)
C12 0.022(2) 0.018(2) 0.050(3) 0.006(2) -0.006(2) -0.001(2)
C13 0.042(4) 0.039(4) 0.023(4) -0.010(3) 0.006(3) 0.005(4)
C14 0.021(3) 0.014(3) 0.037(4) -0.006(3) 0.001(3) 0.002(3)
C15 0.018(3) 0.009(3) 0.052(5) -0.006(3) -0.005(3) 0.005(2)
C16 0.020(3) 0.009(3) 0.040(4) -0.003(3) -0.006(3) 0.002(3)
C17 0.022(2) 0.018(2) 0.050(3) 0.006(2) -0.006(2) -0.001(2)
C18 0.032(4) 0.034(4) 0.035(4) 0.003(3) -0.014(3) 0.002(3)
B1 0.020(3) 0.026(4) 0.023(4) 0.005(3) 0.002(3) -0.001(3)

loop_
_atom_type_symbol
_atom_type_description
_atom_type_scat_dispersion_real
_atom_type_scat_dispersion_imag
_atom_type_scat_source
C C 0.0033 0.0016 'International Tables Vol C Tables 4.2.6.8 and 6.1.1.4'
H H 0.0000 0.0000 'International Tables Vol C Tables 4.2.6.8 and 6.1.1.4'
B B 0.0013 0.0007 'International Tables Vol C Tables 4.2.6.8 and 6.1.1.4'
F F 0.0171 0.0103 'International Tables Vol C Tables 4.2.6.8 and 6.1.1.4'
Mo Mo -1.6832 0.6857 'International Tables Vol C Tables 4.2.6.8 and 6.1.1.4'
N N 0.0061 0.0033 'International Tables Vol C Tables 4.2.6.8 and 6.1.1.4'
O O 0.0106 0.0060 'International Tables Vol C Tables 4.2.6.8 and 6.1.1.4'

loop_
_exptl_crystal_face_index_h
_exptl_crystal_face_index_k
_exptl_crystal_face_index_l
_exptl_crystal_face_perp_dist
0 -19 -4 0.1439
0 19 4 0.1367
-11 5 6 0.1684
11 -2 -6 0.1726
0 0 27 0.0194
0 0 -27 0.0194

loop_
_geom_angle_atom_site_label_1
_geom_angle_atom_site_label_2
_geom_angle_atom_site_label_3
_geom_angle
_geom_angle_site_symmetry_1
_geom_angle_site_symmetry_3
_geom_angle_publ_flag
N3 Mo1 N1 82.06(19) . . ?
N5 Mo1 N1 84.12(18) . . ?
N5 Mo1 N3 81.55(19) . . ?
C1 Mo1 N1 176.9(3) . . ?
C1 Mo1 N3 100.3(3) . . ?
C1 Mo1 N5 98.2(3) . . ?
C1 Mo1 C2 82.6(3) . . ?
C1 Mo1 C3 85.3(3) . . ?
C2 Mo1 N1 95.1(2) . . ?
C2 Mo1 N3 96.3(2) . . ?
C2 Mo1 N5 177.8(2) . . ?
C2 Mo1 C3 88.1(3) . . ?
C3 Mo1 N1 92.5(2) . . ?
C3 Mo1 N3 173.3(2) . . ?
C3 Mo1 N5 94.0(2) . . ?
N2 N1 Mo1 118.8(4) . . ?
C4 N1 Mo1 134.0(4) . . ?
C4 N1 N2 106.9(5) . . ?
N1 N2 B1 121.3(5) . . ?
C6 N2 N1 109.6(5) . . ?
C6 N2 B1 129.0(6) . . ?
N4 N3 Mo1 119.6(4) . . ?
C9 N3 Mo1 133.9(4) . . ?
C9 N3 N4 106.5(5) . . ?
N3 N4 B1 120.7(5) . . ?
C11 N4 N3 109.1(5) . . ?
C11 N4 B1 130.2(6) . . ?
N6 N5 Mo1 120.8(4) . . ?
C14 N5 Mo1 132.5(4) . . ?
C14 N5 N6 106.7(5) . . ?
N5 N6 B1 119.7(5) . . ?
C16 N6 N5 110.1(5) . . ?
C16 N6 B1 130.2(6) . . ?
F1 C1 Mo1 168.4(7) . . ?
O1 C2 Mo1 173.2(6) . . ?
O2 C3 Mo1 178.0(6) . . ?
N1 C4 C5 109.6(6) . . ?
N1 C4 C7 121.9(6) . . ?
C5 C4 C7 128.5(6) . . ?
C4 C5 H5 126.5 . . ?
C6 C5 C4 107.0(6) . . ?
C6 C5 H5 126.5 . . ?
N2 C6 C5 106.8(6) . . ?
N2 C6 C8 123.6(7) . . ?
C5 C6 C8 129.5(7) . . ?
C4 C7 H7A 109.5 . . ?
C4 C7 H7B 109.5 . . ?
C4 C7 H7C 109.5 . . ?
H7A C7 H7B 109.5 . . ?
H7A C7 H7C 109.5 . . ?
H7B C7 H7C 109.5 . . ?
C6 C8 H8A 109.5 . . ?
C6 C8 H8B 109.5 . . ?
C6 C8 H8C 109.5 . . ?
H8A C8 H8B 109.5 . . ?
H8A C8 H8C 109.5 . . ?
H8B C8 H8C 109.5 . . ?
N3 C9 C10 110.2(6) . . ?
N3 C9 C12 123.0(6) . . ?
C10 C9 C12 126.8(6) . . ?
C9 C10 H10 126.8 . . ?
C11 C10 C9 106.3(6) . . ?
C11 C10 H10 126.8 . . ?
N4 C11 C10 107.9(6) . . ?
N4 C11 C13 122.7(6) . . ?
C10 C11 C13 129.4(6) . . ?
C9 C12 H12A 109.5 . . ?
C9 C12 H12B 109.5 . . ?
C9 C12 H12C 109.5 . . ?
H12A C12 H12B 109.5 . . ?
H12A C12 H12C 109.5 . . ?
H12B C12 H12C 109.5 . . ?
C11 C13 H13A 109.5 . . ?
C11 C13 H13B 109.5 . . ?
C11 C13 H13C 109.5 . . ?
H13A C13 H13B 109.5 . . ?
H13A C13 H13C 109.5 . . ?
H13B C13 H13C 109.5 . . ?
N5 C14 C15 108.3(6) . . ?
N5 C14 C17 122.9(6) . . ?
C15 C14 C17 128.7(6) . . ?
C14 C15 H15 126.0 . . ?
C16 C15 C14 107.9(6) . . ?
C16 C15 H15 126.0 . . ?
N6 C16 C15 106.9(6) . . ?
N6 C16 C18 122.6(6) . . ?
C15 C16 C18 130.5(6) . . ?
C14 C17 H17A 109.5 . . ?
C14 C17 H17B 109.5 . . ?
C14 C17 H17C 109.5 . . ?
H17A C17 H17B 109.5 . . ?
H17A C17 H17C 109.5 . . ?
H17B C17 H17C 109.5 . . ?
C16 C18 H18A 109.5 . . ?
C16 C18 H18B 109.5 . . ?
C16 C18 H18C 109.5 . . ?
H18A C18 H18B 109.5 . . ?
H18A C18 H18C 109.5 . . ?
H18B C18 H18C 109.5 . . ?
N2 B1 N4 108.9(5) . . ?
N2 B1 H1 110.2 . . ?
N4 B1 H1 110.2 . . ?
N6 B1 N2 109.2(6) . . ?
N6 B1 N4 108.0(5) . . ?
N6 B1 H1 110.2 . . ?

loop_
_geom_bond_atom_site_label_1
_geom_bond_atom_site_label_2
_geom_bond_distance
_geom_bond_site_symmetry_2
_geom_bond_publ_flag
Mo1 N1 2.247(5) . ?
Mo1 N3 2.221(5) . ?
Mo1 N5 2.210(5) . ?
Mo1 C1 1.886(7) . ?
Mo1 C2 1.938(8) . ?
Mo1 C3 1.959(7) . ?
F1 C1 1.214(8) . ?
O1 C2 1.167(9) . ?
O2 C3 1.177(8) . ?
N1 N2 1.364(7) . ?
N1 C4 1.330(8) . ?
N2 C6 1.361(8) . ?
N2 B1 1.542(9) . ?
N3 N4 1.379(7) . ?
N3 C9 1.324(8) . ?
N4 C11 1.349(8) . ?
N4 B1 1.550(9) . ?
N5 N6 1.384(7) . ?
N5 C14 1.354(8) . ?
N6 C16 1.347(8) . ?
N6 B1 1.532(8) . ?
C4 C5 1.380(10) . ?
C4 C7 1.500(10) . ?
C5 H5 0.9500 . ?
C5 C6 1.366(10) . ?
C6 C8 1.475(10) . ?
C7 H7A 0.9800 . ?
C7 H7B 0.9800 . ?
C7 H7C 0.9800 . ?
C8 H8A 0.9800 . ?
C8 H8B 0.9800 . ?
C8 H8C 0.9800 . ?
C9 C10 1.381(9) . ?
C9 C12 1.498(9) . ?
C10 H10 0.9500 . ?
C10 C11 1.362(10) . ?
C11 C13 1.509(9) . ?
C12 H12A 0.9800 . ?
C12 H12B 0.9800 . ?
C12 H12C 0.9800 . ?
C13 H13A 0.9800 . ?
C13 H13B 0.9800 . ?
C13 H13C 0.9800 . ?
C14 C15 1.389(10) . ?
C14 C17 1.581(7) . ?
C15 H15 0.9500 . ?
C15 C16 1.376(9) . ?
C16 C18 1.495(9) . ?
C17 H17A 0.9800 . ?
C17 H17B 0.9800 . ?
C17 H17C 0.9800 . ?
C18 H18A 0.9800 . ?
C18 H18B 0.9800 . ?
C18 H18C 0.9800 . ?
B1 H1 1.0000 . ?

loop_
_geom_torsion_atom_site_label_1
_geom_torsion_atom_site_label_2
_geom_torsion_atom_site_label_3
_geom_torsion_atom_site_label_4
_geom_torsion
_geom_torsion_site_symmetry_1
_geom_torsion_site_symmetry_2
_geom_torsion_site_symmetry_3
_geom_torsion_site_symmetry_4
_geom_torsion_publ_flag
Mo1 N1 N2 C6 174.1(4) . . . . ?
Mo1 N1 N2 B1 -10.0(7) . . . . ?
Mo1 N1 C4 C5 -172.5(4) . . . . ?
Mo1 N1 C4 C7 7.4(10) . . . . ?
Mo1 N3 N4 C11 177.1(4) . . . . ?
Mo1 N3 N4 B1 -5.4(7) . . . . ?
Mo1 N3 C9 C10 -177.3(5) . . . . ?
Mo1 N3 C9 C12 1.2(10) . . . . ?
Mo1 N5 N6 C16 177.4(4) . . . . ?
Mo1 N5 N6 B1 -2.9(7) . . . . ?
Mo1 N5 C14 C15 -176.8(4) . . . . ?
Mo1 N5 C14 C17 3.6(9) . . . . ?
N1 N2 C6 C5 -0.2(7) . . . . ?
N1 N2 C6 C8 -177.6(6) . . . . ?
N1 N2 B1 N4 -52.4(7) . . . . ?
N1 N2 B1 N6 65.3(7) . . . . ?
N1 C4 C5 C6 -1.0(8) . . . . ?
N2 N1 C4 C5 0.9(7) . . . . ?
N2 N1 C4 C7 -179.1(6) . . . . ?
N3 Mo1 C1 F1 137(3) . . . . ?
N3 N4 C11 C10 1.0(7) . . . . ?
N3 N4 C11 C13 -179.7(6) . . . . ?
N3 N4 B1 N2 62.0(7) . . . . ?
N3 N4 B1 N6 -56.5(7) . . . . ?
N3 C9 C10 C11 0.7(8) . . . . ?
N4 N3 C9 C10 -0.1(7) . . . . ?
N4 N3 C9 C12 178.4(6) . . . . ?
N5 Mo1 C1 F1 -140(3) . . . . ?
N5 N6 C16 C15 -0.3(7) . . . . ?
N5 N6 C16 C18 179.8(6) . . . . ?
N5 N6 B1 N2 -57.0(7) . . . . ?
N5 N6 B1 N4 61.3(7) . . . . ?
N5 C14 C15 C16 0.3(7) . . . . ?
N6 N5 C14 C15 -0.4(7) . . . . ?
N6 N5 C14 C17 -180.0(5) . . . . ?
C2 Mo1 C1 F1 42(3) . . . . ?
C3 Mo1 C1 F1 -47(3) . . . . ?
C4 N1 N2 C6 -0.5(7) . . . . ?
C4 N1 N2 B1 175.4(5) . . . . ?
C4 C5 C6 N2 0.7(8) . . . . ?
C4 C5 C6 C8 178.0(7) . . . . ?
C6 N2 B1 N4 122.7(7) . . . . ?
C6 N2 B1 N6 -119.7(7) . . . . ?
C7 C4 C5 C6 179.0(7) . . . . ?
C9 N3 N4 C11 -0.6(7) . . . . ?
C9 N3 N4 B1 176.9(5) . . . . ?
C9 C10 C11 N4 -1.1(8) . . . . ?
C9 C10 C11 C13 179.7(7) . . . . ?
C11 N4 B1 N2 -121.1(7) . . . . ?
C11 N4 B1 N6 120.4(7) . . . . ?
C12 C9 C10 C11 -177.7(6) . . . . ?
C14 N5 N6 C16 0.4(7) . . . . ?
C14 N5 N6 B1 -179.8(6) . . . . ?
C14 C15 C16 N6 0.0(7) . . . . ?
C14 C15 C16 C18 179.9(7) . . . . ?
C16 N6 B1 N2 122.7(7) . . . . ?
C16 N6 B1 N4 -119.0(7) . . . . ?
C17 C14 C15 C16 179.8(6) . . . . ?
B1 N2 C6 C5 -175.6(6) . . . . ?
B1 N2 C6 C8 6.9(11) . . . . ?
B1 N4 C11 C10 -176.1(6) . . . . ?
B1 N4 C11 C13 3.2(10) . . . . ?
B1 N6 C16 C15 -180.0(7) . . . . ?
B1 N6 C16 C18 0.1(11) . . . . ?

loop_
_twin_individual_id
_twin_individual_mass_fraction_refined
1 0.8528(11)
2 0.1472(11)

loop_
_exptl_oxdiff_crystal_face_indexfrac_h
_exptl_oxdiff_crystal_face_indexfrac_k
_exptl_oxdiff_crystal_face_indexfrac_l
_exptl_oxdiff_crystal_face_x
_exptl_oxdiff_crystal_face_y
_exptl_oxdiff_crystal_face_z
0.3635 -19.3020 -3.8353 -0.2309 -0.9623 -0.1435
-0.2986 19.3066 3.8048 0.2311 0.9631 0.1377
-10.6621 5.3324 6.1740 0.0414 0.1744 0.9838
11.0336 -2.3325 -5.7852 -0.0046 -0.0211 -0.9998
0.1894 -0.4625 26.8218 0.9881 -0.1300 0.0818
-0.1894 0.4625 -26.8218 -0.9881 0.1300 -0.0818
